data_4324562
loop_
_publ_author_name
'Pedro Traar'
'J\"org A. Schachner'
'Lisa Steiner'
'Anna Sachse'
'Manuel Volpe'
'Nadia C. M\"osch-Zanetti'

_publ_section_title
;
 Oxorhenium(V) Complexes with Pyrazole Based Aryloxide Ligands and
 Application in Olefin Epoxidation
;
_journal_name_full 'Inorganic Chemistry'
_journal_page_first 1983
_journal_page_last 1990
_journal_paper_doi 10.1021/ic102455v
_journal_volume 50
_journal_year 2011
_chemical_formula_moiety 'C20 H18 Cl N4 O3 Re, C2 H3 N'
_chemical_formula_sum 'C22 H21 Cl N5 O3 Re'
_chemical_formula_weight 625.09
_chemical_name_systematic
; 
 ? 
;
_space_group_IT_number 14
_symmetry_cell_setting monoclinic
_symmetry_space_group_name_Hall '-P 2yn'
_symmetry_space_group_name_H-M 'P 1 21/n 1'
_atom_sites_solution_hydrogens geom
_atom_sites_solution_primary direct
_atom_sites_solution_secondary difmap
_audit_creation_method SHELXL-97
_cell_angle_alpha 90.00
_cell_angle_beta 90.36(3)
_cell_angle_gamma 90.00
_cell_formula_units_Z 4
_cell_length_a 7.8444(16)
_cell_length_b 10.133(2)
_cell_length_c 27.976(6)
_cell_measurement_reflns_used 2078
_cell_measurement_temperature 133(2)
_cell_measurement_theta_max 24.2
_cell_measurement_theta_min 2.54
_cell_volume 2223.7(8)
_computing_cell_refinement 'Bruker SAINT'
_computing_data_collection 'Bruker APEX2'
_computing_data_reduction 'Bruker SAINT'
_computing_molecular_graphics 'Bruker SHELXTL'
_computing_publication_material 'Bruker SHELXTL'
_computing_structure_refinement 'SHELXL-97 (Sheldrick, 1997)'
_computing_structure_solution 'SHELXS-97 (Sheldrick,2008)'
_diffrn_ambient_temperature 133(2)
_diffrn_measured_fraction_theta_full 0.994
_diffrn_measured_fraction_theta_max 0.994
_diffrn_radiation_monochromator graphite
_diffrn_radiation_source 'fine-focus sealed tube'
_diffrn_radiation_type MoK\a
_diffrn_radiation_wavelength 0.71073
_diffrn_reflns_av_R_equivalents 0.0295
_diffrn_reflns_av_sigmaI/netI 0.0240
_diffrn_reflns_limit_h_max 9
_diffrn_reflns_limit_h_min -8
_diffrn_reflns_limit_k_max 11
_diffrn_reflns_limit_k_min -11
_diffrn_reflns_limit_l_max 32
_diffrn_reflns_limit_l_min -32
_diffrn_reflns_number 12164
_diffrn_reflns_theta_full 24.79
_diffrn_reflns_theta_max 24.79
_diffrn_reflns_theta_min 1.46
_exptl_absorpt_coefficient_mu 5.619
_exptl_absorpt_correction_T_max 1.000
_exptl_absorpt_correction_T_min 0.5721
_exptl_absorpt_correction_type multi-scan
_exptl_absorpt_process_details SADABS
_exptl_crystal_colour green
_exptl_crystal_density_diffrn 1.867
_exptl_crystal_description block
_exptl_crystal_F_000 1216
_exptl_crystal_size_max 0.42
_exptl_crystal_size_mid 0.39
_exptl_crystal_size_min 0.12
_refine_diff_density_max 0.441
_refine_diff_density_min -0.527
_refine_diff_density_rms 0.079
_refine_ls_extinction_method none
_refine_ls_goodness_of_fit_ref 1.009
_refine_ls_hydrogen_treatment riding
_refine_ls_matrix_type full
_refine_ls_number_parameters 292
_refine_ls_number_reflns 3796
_refine_ls_number_restraints 0
_refine_ls_restrained_S_all 1.009
_refine_ls_R_factor_all 0.0227
_refine_ls_R_factor_gt 0.0174
_refine_ls_shift/su_max 0.001
_refine_ls_shift/su_mean 0.000
_refine_ls_structure_factor_coef Fsqd
_refine_ls_weighting_details 'calc w=1/[\s^2^(Fo^2^)+(0.0235P)^2^+0.0000P] where P=(Fo^2^+2Fc^2^)/3'
_refine_ls_weighting_scheme calc
_refine_ls_wR_factor_gt 0.0385
_refine_ls_wR_factor_ref 0.0396
_reflns_number_gt 3332
_reflns_number_total 3796
_reflns_threshold_expression >2sigma(I)
_cod_data_source_file ic102455v_si_002_5.cif
_cod_data_source_block as171
_cod_database_code 4324562

loop_
_symmetry_equiv_pos_as_xyz
'x, y, z'
'-x+1/2, y+1/2, -z+1/2'
'-x, -y, -z'
'x-1/2, -y-1/2, z-1/2'

loop_
_atom_site_label
_atom_site_type_symbol
_atom_site_fract_x
_atom_site_fract_y
_atom_site_fract_z
_atom_site_U_iso_or_equiv
_atom_site_adp_type
_atom_site_occupancy
_atom_site_symmetry_multiplicity
_atom_site_calc_flag
_atom_site_refinement_flags
Re1 Re 0.897264(14) -0.645955(11) 0.866220(4) 0.01708(5) Uani 1 1 d .
Cl1 Cl 1.10873(10) -0.78197(8) 0.90193(3) 0.02562(17) Uani 1 1 d .
O1 O 0.7396(3) -0.7572(2) 0.85838(7) 0.0255(5) Uani 1 1 d .
O2 O 1.0360(3) -0.4881(2) 0.87629(7) 0.0186(4) Uani 1 1 d .
N1 N 0.8140(3) -0.5957(3) 0.93684(8) 0.0205(5) Uani 1 1 d .
C3 C 0.8262(4) -0.4777(3) 0.95938(10) 0.0218(7) Uani 1 1 d .
N2 N 0.7365(3) -0.6800(3) 0.96828(8) 0.0225(6) Uani 1 1 d .
C9 C 1.0145(4) -0.3713(3) 0.89862(10) 0.0188(6) Uani 1 1 d .
C7 C 1.0917(5) -0.1427(3) 0.90624(12) 0.0297(7) Uani 1 1 d .
H7A H 1.1545 -0.0684 0.8954 0.036 Uiso 1 1 calc R
C4 C 0.9090(4) -0.3631(3) 0.93901(10) 0.0205(6) Uani 1 1 d .
C6 C 0.9884(5) -0.1325(3) 0.94620(11) 0.0316(8) Uani 1 1 d .
H6A H 0.9799 -0.0506 0.9625 0.038 Uiso 1 1 calc R
C10 C 0.6954(5) -0.8170(3) 0.95786(12) 0.0329(8) Uani 1 1 d .
H10A H 0.6684 -0.8631 0.9877 0.049 Uiso 1 1 calc R
H10B H 0.7933 -0.8595 0.9427 0.049 Uiso 1 1 calc R
H10C H 0.5968 -0.8206 0.9362 0.049 Uiso 1 1 calc R
C8 C 1.1024(4) -0.2618(3) 0.88242(11) 0.0248(7) Uani 1 1 d .
H8A H 1.1709 -0.2686 0.8546 0.030 Uiso 1 1 calc R
C5 C 0.8983(4) -0.2397(3) 0.96237(11) 0.0272(7) Uani 1 1 d .
H5A H 0.8277 -0.2308 0.9897 0.033 Uiso 1 1 calc R
O3 O 1.0280(3) -0.6657(2) 0.80600(7) 0.0220(5) Uani 1 1 d .
N4 N 0.5669(3) -0.4834(3) 0.83858(9) 0.0250(6) Uani 1 1 d .
N3 N 0.7340(3) -0.5110(3) 0.82990(8) 0.0195(5) Uani 1 1 d .
C13 C 0.7738(4) -0.4504(3) 0.78826(10) 0.0223(6) Uani 1 1 d .
C19 C 1.0497(4) -0.5710(3) 0.77279(9) 0.0216(6) Uani 1 1 d .
C14 C 0.9402(4) -0.4639(3) 0.76517(10) 0.0224(7) Uani 1 1 d .
C15 C 0.9838(5) -0.3686(3) 0.73040(11) 0.0294(7) Uani 1 1 d .
H15A H 0.9122 -0.2940 0.7258 0.035 Uiso 1 1 calc R
C2 C 0.7538(4) -0.4899(4) 1.00485(11) 0.0259(7) Uani 1 1 d .
H2A H 0.7448 -0.4225 1.0283 0.031 Uiso 1 1 calc R
C1 C 0.6993(4) -0.6159(4) 1.00895(11) 0.0296(8) Uani 1 1 d .
H1A H 0.6442 -0.6528 1.0360 0.036 Uiso 1 1 calc R
C18 C 1.1946(4) -0.5836(4) 0.74405(10) 0.0277(7) Uani 1 1 d .
H18A H 1.2677 -0.6575 0.7483 0.033 Uiso 1 1 calc R
C16 C 1.1287(5) -0.3819(4) 0.70293(11) 0.0338(8) Uani 1 1 d .
H16A H 1.1564 -0.3171 0.6797 0.041 Uiso 1 1 calc R
C12 C 0.6301(5) -0.3843(4) 0.77108(11) 0.0313(8) Uani 1 1 d .
H12A H 0.6215 -0.3333 0.7427 0.038 Uiso 1 1 calc R
C11 C 0.5039(5) -0.4079(4) 0.80351(11) 0.0322(8) Uani 1 1 d .
H11A H 0.3903 -0.3758 0.8015 0.039 Uiso 1 1 calc R
C20 C 0.4739(4) -0.5349(4) 0.87943(12) 0.0345(8) Uani 1 1 d .
H20A H 0.3530 -0.5120 0.8763 0.052 Uiso 1 1 calc R
H20B H 0.5201 -0.4964 0.9089 0.052 Uiso 1 1 calc R
H20C H 0.4861 -0.6311 0.8806 0.052 Uiso 1 1 calc R
C17 C 1.2331(5) -0.4909(4) 0.70969(11) 0.0321(8) Uani 1 1 d .
H17A H 1.3317 -0.5016 0.6905 0.038 Uiso 1 1 calc R
C2L C 0.6885(6) -1.0976(4) 0.85029(13) 0.0440(10) Uani 1 1 d .
H2L1 H 0.7829 -1.1605 0.8478 0.066 Uiso 1 1 calc R
H2L2 H 0.7343 -1.0081 0.8540 0.066 Uiso 1 1 calc R
H2L3 H 0.6181 -1.1019 0.8213 0.066 Uiso 1 1 calc R
C1L C 0.5863(6) -1.1301(5) 0.89112(18) 0.0587(13) Uani 1 1 d .
N1L N 0.5057(6) -1.1563(7) 0.9230(2) 0.122(3) Uani 1 1 d .

loop_
_atom_site_aniso_label
_atom_site_aniso_U_11
_atom_site_aniso_U_22
_atom_site_aniso_U_33
_atom_site_aniso_U_23
_atom_site_aniso_U_13
_atom_site_aniso_U_12
Re1 0.02011(7) 0.01726(7) 0.01388(7) -0.00085(5) 0.00077(4) -0.00015(6)
Cl1 0.0323(4) 0.0232(4) 0.0213(4) 0.0020(3) 0.0006(3) 0.0087(3)
O1 0.0316(13) 0.0228(11) 0.0220(11) 0.0001(9) 0.0004(9) -0.0067(10)
O2 0.0170(10) 0.0227(11) 0.0160(10) -0.0032(8) 0.0001(8) 0.0021(9)
N1 0.0219(13) 0.0230(14) 0.0164(12) 0.0000(10) -0.0002(10) -0.0002(11)
C3 0.0167(15) 0.0310(18) 0.0178(14) -0.0035(12) -0.0031(12) 0.0061(13)
N2 0.0243(14) 0.0274(15) 0.0160(12) 0.0044(10) 0.0054(10) 0.0008(12)
C9 0.0214(15) 0.0162(15) 0.0189(14) -0.0025(11) -0.0036(11) 0.0045(13)
C7 0.0378(19) 0.0211(16) 0.0301(17) -0.0003(14) -0.0063(14) -0.0009(16)
C4 0.0221(15) 0.0226(16) 0.0168(14) 0.0000(12) -0.0037(11) 0.0067(14)
C6 0.043(2) 0.0249(18) 0.0268(16) -0.0075(14) -0.0109(15) 0.0081(16)
C10 0.038(2) 0.032(2) 0.0290(17) 0.0079(14) 0.0066(15) -0.0018(16)
C8 0.0257(17) 0.0220(17) 0.0266(16) -0.0011(13) -0.0023(13) 0.0000(14)
C5 0.0338(19) 0.0300(18) 0.0177(15) -0.0086(13) -0.0046(13) 0.0112(16)
O3 0.0294(12) 0.0192(11) 0.0175(10) -0.0039(8) 0.0021(9) 0.0012(9)
N4 0.0184(13) 0.0337(16) 0.0228(13) -0.0019(11) -0.0007(11) 0.0031(12)
N3 0.0173(13) 0.0238(14) 0.0174(12) -0.0018(10) 0.0009(10) -0.0010(11)
C13 0.0278(17) 0.0207(15) 0.0185(14) -0.0006(12) -0.0052(12) -0.0007(14)
C19 0.0252(16) 0.0259(17) 0.0135(13) -0.0025(12) -0.0023(11) -0.0034(14)
C14 0.0265(17) 0.0257(17) 0.0149(13) -0.0004(12) -0.0022(12) -0.0052(14)
C15 0.0368(19) 0.0267(18) 0.0246(16) 0.0028(14) -0.0008(14) -0.0061(16)
C2 0.0227(16) 0.0359(19) 0.0192(15) -0.0044(13) 0.0023(12) 0.0061(15)
C1 0.0255(17) 0.044(2) 0.0191(15) 0.0041(14) 0.0038(13) 0.0038(16)
C18 0.0284(17) 0.0372(19) 0.0176(14) -0.0030(14) 0.0021(12) -0.0002(16)
C16 0.037(2) 0.041(2) 0.0226(16) 0.0053(14) 0.0020(14) -0.0133(17)
C12 0.0348(19) 0.037(2) 0.0224(16) 0.0016(14) -0.0049(14) 0.0080(16)
C11 0.0294(18) 0.037(2) 0.0297(17) -0.0049(15) -0.0074(14) 0.0135(16)
C20 0.0211(17) 0.050(2) 0.0323(17) 0.0009(16) 0.0052(14) 0.0028(16)
C17 0.0288(18) 0.049(2) 0.0186(15) -0.0035(15) 0.0059(13) -0.0103(17)
C2L 0.052(2) 0.040(2) 0.040(2) 0.0035(17) -0.0126(18) 0.0044(19)
C1L 0.034(2) 0.072(3) 0.070(3) 0.036(3) -0.021(2) -0.015(2)
N1L 0.038(2) 0.220(7) 0.108(4) 0.107(5) -0.011(3) -0.026(3)

loop_
_atom_type_symbol
_atom_type_description
_atom_type_scat_dispersion_real
_atom_type_scat_dispersion_imag
_atom_type_scat_source
C C 0.0033 0.0016 'International Tables Vol C Tables 4.2.6.8 and 6.1.1.4'
H H 0.0000 0.0000 'International Tables Vol C Tables 4.2.6.8 and 6.1.1.4'
N N 0.0061 0.0033 'International Tables Vol C Tables 4.2.6.8 and 6.1.1.4'
O O 0.0106 0.0060 'International Tables Vol C Tables 4.2.6.8 and 6.1.1.4'
Cl Cl 0.1484 0.1585 'International Tables Vol C Tables 4.2.6.8 and 6.1.1.4'
Re Re -1.0185 7.2310 'International Tables Vol C Tables 4.2.6.8 and 6.1.1.4'

loop_
_geom_angle_atom_site_label_1
_geom_angle_atom_site_label_2
_geom_angle_atom_site_label_3
_geom_angle
O1 Re1 O2 166.69(10)
O1 Re1 O3 101.79(9)
O2 Re1 O3 85.09(8)
O1 Re1 N3 85.93(10)
O2 Re1 N3 82.86(9)
O3 Re1 N3 88.40(9)
O1 Re1 N1 92.93(10)
O2 Re1 N1 81.13(9)
O3 Re1 N1 164.95(9)
N3 Re1 N1 95.82(9)
O1 Re1 Cl1 100.16(8)
O2 Re1 Cl1 91.58(6)
O3 Re1 Cl1 86.29(6)
N3 Re1 Cl1 172.62(7)
N1 Re1 Cl1 88.06(7)
C9 O2 Re1 135.51(19)
C3 N1 N2 106.4(2)
C3 N1 Re1 128.1(2)
N2 N1 Re1 125.57(19)
N1 C3 C2 108.5(3)
N1 C3 C4 123.7(3)
C2 C3 C4 127.8(3)
C1 N2 N1 110.0(3)
C1 N2 C10 125.6(3)
N1 N2 C10 124.4(2)
O2 C9 C8 119.2(3)
O2 C9 C4 120.0(3)
C8 C9 C4 120.8(3)
C8 C7 C6 119.4(3)
C9 C4 C5 117.4(3)
C9 C4 C3 122.4(3)
C5 C4 C3 119.9(3)
C5 C6 C7 120.7(3)
C7 C8 C9 120.7(3)
C6 C5 C4 121.0(3)
C19 O3 Re1 125.51(19)
C11 N4 N3 109.7(3)
C11 N4 C20 126.6(3)
N3 N4 C20 123.6(3)
C13 N3 N4 106.7(2)
C13 N3 Re1 124.1(2)
N4 N3 Re1 128.53(19)
N3 C13 C12 108.9(3)
N3 C13 C14 123.1(3)
C12 C13 C14 127.8(3)
O3 C19 C14 125.3(3)
O3 C19 C18 115.9(3)
C14 C19 C18 118.9(3)
C19 C14 C15 118.9(3)
C19 C14 C13 123.6(3)
C15 C14 C13 117.3(3)
C16 C15 C14 121.3(3)
C1 C2 C3 106.9(3)
N2 C1 C2 108.3(3)
C17 C18 C19 121.3(3)
C15 C16 C17 119.2(3)
C11 C12 C13 105.9(3)
N4 C11 C12 108.7(3)
C18 C17 C16 120.4(3)
N1L C1L C2L 179.6(7)

loop_
_geom_bond_atom_site_label_1
_geom_bond_atom_site_label_2
_geom_bond_distance
Re1 O1 1.687(2)
Re1 O2 1.955(2)
Re1 O3 1.988(2)
Re1 N3 2.128(3)
Re1 N1 2.146(2)
Re1 Cl1 2.3725(9)
O2 C9 1.349(3)
N1 C3 1.355(4)
N1 N2 1.371(4)
C3 C2 1.402(4)
C3 C4 1.449(4)
N2 C1 1.344(4)
N2 C10 1.454(4)
C9 C8 1.384(5)
C9 C4 1.407(4)
C7 C8 1.382(5)
C7 C6 1.389(5)
C4 C5 1.414(4)
C6 C5 1.375(5)
O3 C19 1.347(4)
N4 C11 1.337(4)
N4 N3 1.363(4)
N4 C20 1.456(4)
N3 C13 1.355(4)
C13 C12 1.394(5)
C13 C14 1.467(4)
C19 C14 1.399(4)
C19 C18 1.402(4)
C14 C15 1.414(4)
C15 C16 1.382(5)
C2 C1 1.351(5)
C18 C17 1.379(5)
C16 C17 1.387(5)
C12 C11 1.368(5)
C2L C1L 1.438(6)
C1L N1L 1.127(6)
